data_4029975
loop_
_publ_author_name
'Das, Sayantan'
'Goswami, Rajib Kumar'

_publ_section_title
;
 Stereoselective total synthesis of marine cyclodepsipeptide
 calcaripeptides a-C.
;
_journal_issue 20
_journal_name_full 'The Journal of organic chemistry'
_journal_page_first 9778
_journal_page_last 9791
_journal_paper_doi 10.1021/jo5019798
_journal_volume 79
_journal_year 2014
_chemical_formula_moiety 'C27 H36 N2 O5'
_chemical_formula_sum 'C27 H36 N2 O5'
_chemical_formula_weight 468.58
_space_group_crystal_system triclinic
_space_group_IT_number 1
_space_group_name_Hall 'P 1'
_space_group_name_H-M_alt 'P 1'
_symmetry_space_group_name_Hall 'P 1'
_symmetry_space_group_name_H-M 'P 1'
_atom_sites_solution_hydrogens geom
_audit_creation_date 2014-08-22
_audit_creation_method
;
Olex2 1.2
(compiled 2014.07.22 svn.r2960 for OlexSys, GUI svn.r4862)
;
_cell_angle_alpha 107.633(9)
_cell_angle_beta 98.257(10)
_cell_angle_gamma 97.712(9)
_cell_formula_units_Z 5
_cell_length_a 9.6062(14)
_cell_length_b 18.877(3)
_cell_length_c 20.063(3)
_cell_measurement_temperature 100(2)
_cell_volume 3369.8(9)
_computing_molecular_graphics 'Olex2 (Dolomanov et al., 2009)'
_computing_publication_material 'Olex2 (Dolomanov et al., 2009)'
_computing_structure_refinement 'ShelXL (Sheldrick, 2008)'
_diffrn_ambient_temperature 100(2)
_diffrn_measured_fraction_theta_full 0.987
_diffrn_measured_fraction_theta_max 0.941
_diffrn_radiation_type MoK\a
_diffrn_radiation_wavelength 0.71073
_diffrn_reflns_av_R_equivalents 0.0692
_diffrn_reflns_av_unetI/netI 0.1603
_diffrn_reflns_Laue_measured_fraction_full 0.987
_diffrn_reflns_Laue_measured_fraction_max 0.941
_diffrn_reflns_limit_h_max 12
_diffrn_reflns_limit_h_min -12
_diffrn_reflns_limit_k_max 24
_diffrn_reflns_limit_k_min -24
_diffrn_reflns_limit_l_max 25
_diffrn_reflns_limit_l_min -25
_diffrn_reflns_number 50577
_diffrn_reflns_point_group_measured_fraction_full 0.909
_diffrn_reflns_point_group_measured_fraction_max 0.828
_diffrn_reflns_theta_full 25.242
_diffrn_reflns_theta_max 27.700
_diffrn_reflns_theta_min 1.086
_exptl_absorpt_coefficient_mu 0.080
_exptl_crystal_colour colourless
_exptl_crystal_density_diffrn 1.154
_exptl_crystal_density_method 'not measured'
_exptl_crystal_description needle
_exptl_crystal_F_000 1259
_exptl_crystal_size_max 0.28
_exptl_crystal_size_mid 0.20
_exptl_crystal_size_min 0.10
_refine_diff_density_max 1.034
_refine_diff_density_min -0.254
_refine_diff_density_rms 0.061
_refine_ls_abs_structure_details
;
 Flack x determined using 4094 quotients [(I+)-(I-)]/[(I+)+(I-)]
 (Parsons, Flack and Wagner, Acta Cryst. B69 (2013) 249-259).
;
_refine_ls_abs_structure_Flack 0.2(8)
_refine_ls_extinction_method none
_refine_ls_goodness_of_fit_ref 1.032
_refine_ls_hydrogen_treatment constr
_refine_ls_matrix_type full
_refine_ls_number_parameters 1551
_refine_ls_number_reflns 26179
_refine_ls_number_restraints 3
_refine_ls_restrained_S_all 1.032
_refine_ls_R_factor_all 0.1944
_refine_ls_R_factor_gt 0.0810
_refine_ls_shift/su_max 0.000
_refine_ls_shift/su_mean 0.000
_refine_ls_structure_factor_coef Fsqd
_refine_ls_weighting_details 'w=1/[\s^2^(Fo^2^)+(0.0917P)^2^] where P=(Fo^2^+2Fc^2^)/3'
_refine_ls_weighting_scheme calc
_refine_ls_wR_factor_gt 0.1786
_refine_ls_wR_factor_ref 0.2526
_reflns_Friedel_coverage 0.759
_reflns_Friedel_fraction_full 0.830
_reflns_Friedel_fraction_max 0.714
_reflns_number_gt 11739
_reflns_number_total 26179
_reflns_threshold_expression 'I > 2\s(I)'
_cod_data_source_file jo5019798_si_001.cif
_cod_data_source_block cc_pk_3_sd_aug14_0m_a_new
_cod_depositor_comments 'Adding full bibliography for 4029975.cif.'
_cod_original_cell_volume 3369.9(9)
_cod_database_code 4029975
_shelxl_version_number 2014/6
_shelx_space_group_comment
;
The symmetry employed for this shelxl refinement is uniquely defined
by the following loop, which should always be used as a source of
symmetry information in preference to the above space-group names.
They are only intended as comments.
;
_olex2_refinement_description
;
1. Fixed Uiso
 At 1.2 times of:
  All C(H) groups, All C(H,H) groups, All N(H) groups
 At 1.5 times of:
  All C(H,H,H) groups
2.a Ternary CH refined with riding coordinates:
 C00Z(H00Z), C012(H012), C015(H015), C016(H016), C01C(H01C), C01G(H01G),
 C01L(H01L), C01M(H01M), C01O(H01O), C01Q(H01Q), C01S(H01S), C01Z(H01Z),
 C022(H022), C023(H023), C029(H029), C02C(H02D), C02M(H02W), C02P(H7AA),
 C02T(H02T), C02U(H6BA), C02Y(H02), C02Z(H02Z), C032(H032), C03X(H1CA),
 C044(H044)
2.b Secondary CH2 refined with riding coordinates:
 C01U(H01A,H01B), C027(H02N,H02O), C02A(H02A,H02B), C02D(H02P,H02Q), C02E(H3AA,
 H), C02G(H02R,H02S), C02I(H02H,H02I), C02L(H02U,H02V), C02Q(H8AA,HG),
 C02R(H02Y,HH), C02V(H02J,H02K), C02W(H02L,H02M), C030(H03P,H03Q), C033(H03A,
 H03B), C037(H03X,H03Y), C03A(H9AA,HI), C03B(H0BA,HJ), C03C(H1BA,HK), C03G(H3BA,
 HP), C03L(H03K,H03L), C03M(H03R,H03S), C03O(H03,HS), C03P(H8BA,HT), C03R(H9BA,
 HU), C04H(H04J,H04K), C56(H56A,H56B), C55(H55A,H55B), C63(H63A,H63B), C64(H64A,
 H64B)
2.c Aromatic/amide H refined with riding coordinates:
 N12(H12), N13(H13), N14(H14), N00N(H00N), N00R(H00R), C01E(H01E), C01N(H01N),
 C024(H024), C025(H025), C02B(H02C), C02F(H5BA), C02X(H02X), C034(H034),
 C035(H035), C038(H038), C039(H039), C03I(H03I), C03J(H03J), C03N(H03T),
 C03T(H0AA), C03U(H4BA), C03Z(H2AA), C041(H041), C042(H042), C043(H043),
 C046(H046), C04B(H04P), C04C(H04Q), C04G(H04O), C59(H59), C53(H53), C57(H57),
 C58(H58), C62(H62), C60(H60), C61(H61)
2.d Idealised Me refined as rotating group:
 C02H(H02E,H02F,H02G), C02K(H4AA,HA,HB), C02N(H5AA,HC,HD), C02O(H6AA,HE,HF),
 C031(H03U,H03V,H03W), C036(H03C,H03D,H03E), C03D(H03Z,HL,HM), C03E(H2BA,HN,HO),
  C03F(H03F,H03G,H03H), C03H(H7BA,HQ,HR), C03Q(H03M,H03N,H03O), C03V(H1AA,HV,
 HW), C03W(H0CA,HX,HY), C040(H04A,H04B,H04C), C045(H04D,H04E,H04F), C047(H04G,
 H04H,H04I), C049(H04L,H04M,H04N), C04F(H04R,H04S,H04T), C54(H54A,H54B,H54C),
 C65(H65A,H65B,H65C)
;
_olex2_submission_special_instructions 'No special instructions were received'

loop_
_space_group_symop_operation_xyz
'x, y, z'

loop_
_atom_site_label
_atom_site_type_symbol
_atom_site_fract_x
_atom_site_fract_y
_atom_site_fract_z
_atom_site_U_iso_or_equiv
_atom_site_adp_type
_atom_site_occupancy
_atom_site_site_symmetry_order
_atom_site_calc_flag
_atom_site_refinement_flags_posn
O001 O 0.8696(6) 0.6217(3) 0.7447(3) 0.0580(14) Uani 1 1 d .
O002 O 0.3037(7) 0.0233(3) 0.5577(3) 0.0739(17) Uani 1 1 d .
O003 O 0.1559(6) 0.1756(3) 0.0728(3) 0.0637(16) Uani 1 1 d .
O004 O 0.5527(7) 0.9422(3) 0.9150(3) 0.0684(16) Uani 1 1 d .
O005 O 0.6102(6) 0.6783(3) 0.8350(3) 0.0658(16) Uani 1 1 d .
O006 O 0.4033(8) 0.3651(3) 0.2988(3) 0.081(2) Uani 1 1 d .
O007 O 0.6098(7) 0.5046(3) 0.5459(3) 0.0664(17) Uani 1 1 d .
O008 O 0.9157(7) 0.5526(3) 0.8164(3) 0.0775(19) Uani 1 1 d .
N009 N 0.6731(7) 0.7087(3) 0.9539(4) 0.0551(17) Uani 1 1 d .
O00A O 0.3798(7) 0.4431(3) 0.1528(3) 0.0726(17) Uani 1 1 d .
O00B O 0.7180(7) 0.5022(4) 0.2538(3) 0.0787(18) Uani 1 1 d .
N12 N 0.2796(7) 0.2928(3) 0.1386(3) 0.0508(16) Uani 1 1 d .
H12 H 0.3431 0.3200 0.1755 0.061 Uiso 1 1 calc R
O00D O 0.5145(8) 0.2270(3) 0.5239(3) 0.083(2) Uani 1 1 d .
N13 N 0.6050(7) 0.6551(3) 0.6030(3) 0.0502(16) Uani 1 1 d .
H13 H 0.6176 0.6359 0.5601 0.060 Uiso 1 1 calc R
N00F N 0.6714(7) 0.4957(3) 0.6543(3) 0.0490(16) Uani 1 1 d .
O00G O 0.6315(8) 0.6172(3) 0.4509(3) 0.081(2) Uani 1 1 d .
O00H O 0.6167(7) 0.7623(3) 0.6929(3) 0.0736(18) Uani 1 1 d .
N14 N 0.5905(7) 0.8281(3) 0.8514(3) 0.0528(17) Uani 1 1 d .
H14 H 0.6190 0.8020 0.8145 0.063 Uiso 1 1 calc R
N00J N 0.3614(8) 0.4084(3) 0.0339(4) 0.0573(18) Uani 1 1 d .
O00K O 0.2343(7) 0.0606(3) 0.1785(4) 0.0812(19) Uani 1 1 d .
O29 O 0.3483(8) 0.2409(4) -0.0590(4) 0.090(2) Uani 1 1 d .
O30 O 0.7939(7) 0.8779(3) 1.0578(4) 0.0815(19) Uani 1 1 d .
N00N N 0.4946(7) 0.4713(3) 0.3919(3) 0.0524(17) Uani 1 1 d .
H00N H 0.5362 0.4896 0.4361 0.063 Uiso 1 1 calc R
O00O O 0.4747(8) 0.2188(3) 0.3606(3) 0.083(2) Uani 1 1 d .
O00P O 0.5005(10) -0.0362(4) 0.3991(4) 0.107(3) Uani 1 1 d .
N00Q N 0.4709(8) 0.1721(4) 0.6057(4) 0.0651(19) Uani 1 1 d .
N00R N 0.5214(8) 0.0898(4) 0.4297(4) 0.067(2) Uani 1 1 d .
H00R H 0.5037 0.1267 0.4153 0.080 Uiso 1 1 calc R
O00S O 0.6349(7) 1.0631(3) 0.8203(4) 0.089(2) Uani 1 1 d .
C00T C 0.4537(9) 0.3959(4) 0.3622(4) 0.054(2) Uani 1 1 d .
C00U C 0.5835(9) 0.9012(4) 0.8612(4) 0.051(2) Uani 1 1 d .
C00V C 0.8387(9) 0.5645(4) 0.7697(5) 0.056(2) Uani 1 1 d .
O00W O 0.7429(8) 0.9058(3) 0.6268(5) 0.107(3) Uani 1 1 d .
C00X C 0.6218(8) 0.5313(4) 0.6108(4) 0.049(2) Uani 1 1 d .
C00Y C 0.2336(9) 0.2189(4) 0.1292(4) 0.051(2) Uani 1 1 d .
C00Z C 0.5503(8) 0.7930(4) 0.9028(4) 0.0483(19) Uani 1 1 d .
H00Z H 0.5855 0.8286 0.9513 0.058 Uiso 1 1 calc R
C50 C 0.8348(10) 1.0280(4) 0.8743(4) 0.053(2) Uani 1 1 d .
N011 N 0.6458(10) 0.6279(4) 0.3447(4) 0.078(2) Uani 1 1 d .
C012 C 0.2227(8) 0.3267(4) 0.0869(4) 0.0450(18) Uani 1 1 d .
H012 H 0.2104 0.2903 0.0388 0.054 Uiso 1 1 calc R
C013 C 0.3463(12) 0.0602(6) 0.6277(5) 0.072(3) Uani 1 1 d .
C014 C 0.3835(12) 0.3028(5) -0.0701(5) 0.071(3) Uani 1 1 d .
C015 C 0.5678(8) 0.6052(4) 0.6424(4) 0.0470(19) Uani 1 1 d .
H015 H 0.6115 0.6289 0.6931 0.056 Uiso 1 1 calc R
C016 C 0.2990(9) 0.3628(4) -0.0413(4) 0.052(2) Uani 1 1 d .
H016 H 0.1996 0.3391 -0.0451 0.063 Uiso 1 1 calc R
C017 C 0.5415(12) 0.2837(5) 0.3808(4) 0.061(2) Uani 1 1 d .
C018 C 0.7649(11) 0.8403(5) 0.6113(4) 0.064(2) Uani 1 1 d .
O019 O 0.7584(10) 0.5691(4) 0.1816(4) 0.111(3) Uani 1 1 d .
C01B C 0.6135(9) 0.7229(4) 0.8944(5) 0.056(2) Uani 1 1 d .
C01C C 0.2766(9) 0.1917(4) 0.1918(4) 0.050(2) Uani 1 1 d .
H01C H 0.3640 0.2254 0.2226 0.060 Uiso 1 1 calc R
C01D C 0.3390(9) 0.5270(4) 0.6607(5) 0.053(2) Uani 1 1 d .
C01E C 0.9044(9) 0.9725(4) 0.8811(4) 0.055(2) Uani 1 1 d .
H01E H 0.8587 0.9238 0.8525 0.065 Uiso 1 1 calc R
C01F C 0.5196(9) 0.1741(5) 0.5453(4) 0.062(2) Uani 1 1 d .
C01G C 0.4682(10) 0.3492(4) 0.4120(4) 0.058(2) Uani 1 1 d .
H01G H 0.5278 0.3816 0.4578 0.069 Uiso 1 1 calc R
C01H C 0.9080(10) 0.8245(4) 0.6275(5) 0.060(2) Uani 1 1 d .
C01I C 0.6206(9) 0.7307(4) 0.6314(4) 0.052(2) Uani 1 1 d .
C01J C 0.3277(9) 0.3973(4) 0.0930(5) 0.058(2) Uani 1 1 d .
C01K C 0.3294(9) 0.7447(4) 0.9456(4) 0.055(2) Uani 1 1 d .
C01L C 0.6904(9) 0.5179(4) 0.7331(4) 0.053(2) Uani 1 1 d .
H01L H 0.6165 0.5460 0.7498 0.064 Uiso 1 1 calc R
C01M C 0.4718(10) 0.5231(4) 0.3528(4) 0.058(2) Uani 1 1 d .
H01M H 0.4730 0.4992 0.3023 0.069 Uiso 1 1 calc R
C01N C 0.9343(10) 0.7555(5) 0.5967(5) 0.062(2) Uani 1 1 d .
H01N H 0.8585 0.7219 0.5630 0.074 Uiso 1 1 calc R
C01O C 1.0006(9) 0.6779(5) 0.7810(5) 0.064(2) Uani 1 1 d .
H01O H 1.0804 0.6519 0.7881 0.077 Uiso 1 1 calc R
O01P O 0.3207(10) -0.1049(5) 0.2241(4) 0.130(3) Uani 1 1 d .
C01Q C 0.5811(10) 0.1068(5) 0.5053(4) 0.060(2) Uani 1 1 d .
H01Q H 0.5508 0.0632 0.5201 0.072 Uiso 1 1 calc R
C01R C 0.1797(12) -0.0372(5) 0.2959(5) 0.074(3) Uani 1 1 d .
C01S C 0.6766(10) 0.7518(5) 1.0293(4) 0.062(2) Uani 1 1 d .
H01S H 0.5913 0.7747 1.0336 0.074 Uiso 1 1 calc R
C01T C 0.5909(10) 0.5926(4) 0.3860(4) 0.059(2) Uani 1 1 d .
C01U C 0.0899(11) 0.0457(6) 0.4543(5) 0.076(3) Uani 1 1 d .
H01A H 0.1771 0.0830 0.4766 0.092 Uiso 1 1 calc R
H01B H 0.0161 0.0611 0.4809 0.092 Uiso 1 1 calc R
C01V C 0.4170(9) 0.0943(4) 0.1223(4) 0.054(2) Uani 1 1 d .
C01W C 0.3132(14) -0.0462(6) 0.2702(5) 0.081(3) Uani 1 1 d .
C01X C 0.7037(12) 0.5600(6) 0.2297(5) 0.080(3) Uani 1 1 d .
C01Y C 0.4930(11) 0.0213(6) 0.3824(5) 0.072(3) Uani 1 1 d .
C01Z C 0.6351(9) 0.7739(4) 0.5787(4) 0.054(2) Uani 1 1 d .
H01Z H 0.6511 0.7398 0.5339 0.064 Uiso 1 1 calc R
C020 C 0.6892(10) 1.0111(4) 0.8302(4) 0.059(2) Uani 1 1 d .
C021 C 0.3057(10) 0.1112(4) 0.1648(4) 0.056(2) Uani 1 1 d .
C022 C 0.6054(9) 0.9306(4) 0.8003(4) 0.053(2) Uani 1 1 d .
H022 H 0.6614 0.8990 0.7707 0.063 Uiso 1 1 calc R
C023 C 0.0437(11) 0.0444(6) 0.3772(6) 0.079(3) Uani 1 1 d .
H023 H -0.0414 0.0048 0.3536 0.094 Uiso 1 1 calc R
C024 C 0.5123(10) 0.1507(5) 0.1180(5) 0.062(2) Uani 1 1 d .
H024 H 0.5094 0.1993 0.1468 0.074 Uiso 1 1 calc R
C025 C 0.1637(11) 0.0269(5) 0.3391(5) 0.070(3) Uani 1 1 d .
H025 H 0.2376 0.0676 0.3475 0.084 Uiso 1 1 calc R
C026 C 0.6912(14) 0.3003(6) 0.3739(5) 0.079(3) Uani 1 1 d .
C027 C 0.1153(11) -0.0298(5) 0.4587(5) 0.076(3) Uani 1 1 d .
H02N H 0.0262 -0.0662 0.4389 0.092 Uiso 1 1 calc R
H02O H 0.1840 -0.0466 0.4292 0.092 Uiso 1 1 calc R
C029 C 1.0423(9) 0.9770(4) 0.9269(4) 0.057(2) Uani 1 1 d .
H029 H 1.0843 1.0304 0.9525 0.068 Uiso 1 1 calc R
C02A C 1.0456(10) 0.6753(5) 0.6575(5) 0.072(3) Uani 1 1 d .
H02A H 0.9615 0.6358 0.6351 0.087 Uiso 1 1 calc R
H02B H 1.1275 0.6510 0.6623 0.087 Uiso 1 1 calc R
C02B C 0.2946(11) 0.4531(5) 0.6179(5) 0.076(3) Uani 1 1 d .
H02C H 0.3050 0.4392 0.5706 0.092 Uiso 1 1 calc R
C02C C 1.0674(11) 0.7244(5) 0.6084(5) 0.072(3) Uani 1 1 d .
H02D H 1.1483 0.7664 0.6324 0.086 Uiso 1 1 calc R
C02D C 0.4425(12) 0.4824(5) 0.0390(6) 0.082(3) Uani 1 1 d .
H02P H 0.5409 0.4899 0.0634 0.099 Uiso 1 1 calc R
H02Q H 0.3987 0.5233 0.0643 0.099 Uiso 1 1 calc R
C02E C 0.7174(11) 0.6352(5) 0.9467(5) 0.070(3) Uani 1 1 d .
H3AA H 0.7993 0.6310 0.9235 0.084 Uiso 1 1 calc R
H H 0.6397 0.5936 0.9192 0.084 Uiso 1 1 calc R
C02F C 0.7693(12) 0.3687(7) 0.4029(6) 0.085(3) Uani 1 1 d .
H5BA H 0.7258 0.4032 0.4327 0.102 Uiso 1 1 calc R
C02G C 0.5823(11) 0.1819(5) 0.0164(6) 0.076(3) Uani 1 1 d .
H02R H 0.5656 0.2320 0.0404 0.091 Uiso 1 1 calc R
H02S H 0.6611 0.1876 -0.0081 0.091 Uiso 1 1 calc R
C02H C 1.0171(12) 0.8900(5) 0.6790(5) 0.082(3) Uani 1 1 d .
H02E H 1.0268 0.9310 0.6600 0.123 Uiso 1 1 calc GR
H02F H 1.1077 0.8745 0.6860 0.123 Uiso 1 1 calc GR
H02G H 0.9864 0.9063 0.7238 0.123 Uiso 1 1 calc GR
C02I C 0.7043(12) 0.4195(5) 0.6247(5) 0.079(3) Uani 1 1 d .
H02H H 0.7844 0.4213 0.6004 0.095 Uiso 1 1 calc R
H02I H 0.6220 0.3851 0.5914 0.095 Uiso 1 1 calc R
C02J C 0.8110(12) 0.8125(6) 1.0590(5) 0.082(3) Uani 1 1 d .
C02K C 0.8986(11) 1.1111(4) 0.9141(5) 0.078(3) Uani 1 1 d .
H4AA H 0.9788 1.1151 0.9505 0.117 Uiso 1 1 calc GR
HA H 0.8274 1.1359 0.9357 0.117 Uiso 1 1 calc GR
HB H 0.9298 1.1348 0.8813 0.117 Uiso 1 1 calc GR
C02L C 0.4357(13) 0.4786(5) -0.0387(6) 0.088(3) Uani 1 1 d .
H02U H 0.4294 0.5275 -0.0441 0.106 Uiso 1 1 calc R
H02V H 0.5193 0.4621 -0.0558 0.106 Uiso 1 1 calc R
C02M C 0.4020(12) 0.1725(5) -0.0949(5) 0.074(3) Uani 1 1 d .
H02W H 0.4841 0.1866 -0.1153 0.089 Uiso 1 1 calc R
C02N C 1.1475(10) 0.9406(5) 0.8822(5) 0.076(3) Uani 1 1 d .
H5AA H 1.1075 0.8882 0.8570 0.113 Uiso 1 1 calc GR
HC H 1.2365 0.9447 0.9131 0.113 Uiso 1 1 calc GR
HD H 1.1643 0.9663 0.8486 0.113 Uiso 1 1 calc GR
C02O C 0.4580(11) 0.9246(5) 0.7537(5) 0.079(3) Uani 1 1 d .
H6AA H 0.4071 0.8732 0.7376 0.119 Uiso 1 1 calc GR
HE H 0.4721 0.9398 0.7133 0.119 Uiso 1 1 calc GR
HF H 0.4035 0.9571 0.7815 0.119 Uiso 1 1 calc GR
C02P C 0.9078(10) 0.9449(5) 1.0923(5) 0.067(2) Uani 1 1 d .
H7AA H 0.9953 0.9291 1.1095 0.080 Uiso 1 1 calc R
C02Q C 0.3866(9) 0.7709(5) 0.8892(5) 0.061(2) Uani 1 1 d .
H8AA H 0.3456 0.8141 0.8856 0.073 Uiso 1 1 calc R
HG H 0.3547 0.7307 0.8436 0.073 Uiso 1 1 calc R
C02R C 0.4493(11) 0.1368(5) -0.0380(5) 0.069(3) Uani 1 1 d .
H02Y H 0.3714 0.1308 -0.0131 0.083 Uiso 1 1 calc R
HH H 0.4668 0.0867 -0.0616 0.083 Uiso 1 1 calc R
C02S C 0.0056(10) 0.3744(5) 0.0426(5) 0.067(2) Uani 1 1 d .
C02T C 0.1694(10) -0.0303(5) 0.5322(5) 0.070(3) Uani 1 1 d .
H02T H 0.1012 -0.0137 0.5629 0.084 Uiso 1 1 calc R
C02U C 0.6096(14) 0.6087(6) 0.2661(5) 0.085(3) Uani 1 1 d .
H6BA H 0.5082 0.5857 0.2475 0.102 Uiso 1 1 calc R
C02V C 0.6673(11) 0.4409(4) 0.7439(5) 0.070(3) Uani 1 1 d .
H02J H 0.7107 0.4445 0.7919 0.084 Uiso 1 1 calc R
H02K H 0.5662 0.4193 0.7348 0.084 Uiso 1 1 calc R
C02W C 0.4001(9) 0.5874(5) 0.6324(5) 0.064(2) Uani 1 1 d .
H02L H 0.3685 0.6337 0.6556 0.077 Uiso 1 1 calc R
H02M H 0.3599 0.5722 0.5819 0.077 Uiso 1 1 calc R
C02X C 0.2344(13) 0.3984(6) 0.6439(9) 0.100(4) Uani 1 1 d .
H02X H 0.2083 0.3481 0.6146 0.120 Uiso 1 1 calc R
C02Y C 0.6240(10) 0.1442(5) 0.0717(5) 0.074(3) Uani 1 1 d .
H02 H 0.6229 0.0905 0.0472 0.089 Uiso 1 1 calc R
C02Z C 0.4463(11) 0.0141(6) 0.3046(5) 0.078(3) Uani 1 1 d .
H02Z H 0.4249 0.0627 0.3021 0.094 Uiso 1 1 calc R
C030 C 0.7449(11) 0.1252(6) 0.5178(5) 0.080(3) Uani 1 1 d .
H03P H 0.7778 0.0826 0.4876 0.096 Uiso 1 1 calc R
H03Q H 0.7728 0.1684 0.5029 0.096 Uiso 1 1 calc R
C031 C 0.1554(10) 0.1967(5) 0.2337(5) 0.072(3) Uani 1 1 d .
H03U H 0.1459 0.2486 0.2529 0.108 Uiso 1 1 calc GR
H03V H 0.1768 0.1769 0.2720 0.108 Uiso 1 1 calc GR
H03W H 0.0674 0.1676 0.2026 0.108 Uiso 1 1 calc GR
C032 C 0.4812(10) 0.1184(5) 0.6444(5) 0.068(2) Uani 1 1 d .
H032 H 0.5620 0.0931 0.6342 0.081 Uiso 1 1 calc R
C033 C 1.0275(10) 0.7210(5) 0.7309(5) 0.065(2) Uani 1 1 d .
H03A H 1.1132 0.7594 0.7531 0.078 Uiso 1 1 calc R
H03B H 0.9483 0.7469 0.7252 0.078 Uiso 1 1 calc R
C034 C 0.8361(12) 0.0842(6) 0.6211(6) 0.085(3) Uani 1 1 d .
H034 H 0.8033 0.0341 0.5923 0.102 Uiso 1 1 calc R
C035 C 0.2870(11) 0.6684(5) 0.9352(5) 0.077(3) Uani 1 1 d .
H035 H 0.2966 0.6330 0.8931 0.092 Uiso 1 1 calc R
C036 C 1.0977(12) 0.6776(6) 0.5367(6) 0.088(3) Uani 1 1 d .
H03C H 1.0174 0.6373 0.5122 0.133 Uiso 1 1 calc GR
H03D H 1.1817 0.6567 0.5449 0.133 Uiso 1 1 calc GR
H03E H 1.1128 0.7096 0.5082 0.133 Uiso 1 1 calc GR
C037 C 0.3017(13) 0.4215(5) -0.0780(5) 0.087(3) Uani 1 1 d .
H03X H 0.2176 0.4447 -0.0745 0.104 Uiso 1 1 calc R
H03Y H 0.3054 0.3992 -0.1279 0.104 Uiso 1 1 calc R
C038 C 0.8731(12) 0.2178(6) 0.6374(7) 0.092(3) Uani 1 1 d .
H038 H 0.8631 0.2570 0.6191 0.110 Uiso 1 1 calc R
C039 C 0.3154(12) 0.7960(5) 1.0097(5) 0.082(3) Uani 1 1 d .
H039 H 0.3431 0.8476 1.0188 0.098 Uiso 1 1 calc R
C03A C 0.6723(14) 0.6907(6) 1.0632(6) 0.093(3) Uani 1 1 d .
H9AA H 0.5743 0.6662 1.0585 0.112 Uiso 1 1 calc R
HI H 0.7162 0.7116 1.1134 0.112 Uiso 1 1 calc R
C03B C 0.9344(10) 0.9806(4) 1.0371(5) 0.065(2) Uani 1 1 d .
H0BA H 0.9907 1.0311 1.0609 0.078 Uiso 1 1 calc R
HJ H 0.8431 0.9857 1.0130 0.078 Uiso 1 1 calc R
C03C C 1.0109(10) 0.9374(5) 0.9819(5) 0.066(2) Uani 1 1 d .
H1BA H 0.9529 0.8876 0.9568 0.080 Uiso 1 1 calc R
HK H 1.1007 0.9307 1.0060 0.080 Uiso 1 1 calc R
C03D C 0.2815(13) 0.1217(6) -0.1538(6) 0.092(3) Uani 1 1 d .
H03Z H 0.1997 0.1101 -0.1339 0.137 Uiso 1 1 calc GR
HL H 0.3117 0.0757 -0.1776 0.137 Uiso 1 1 calc GR
HM H 0.2564 0.1471 -0.1875 0.137 Uiso 1 1 calc GR
C03E C 0.8569(12) 0.9940(6) 1.1551(5) 0.093(3) Uani 1 1 d .
H2BA H 0.7818 1.0168 1.1382 0.139 Uiso 1 1 calc GR
HN H 0.9352 1.0329 1.1851 0.139 Uiso 1 1 calc GR
HO H 0.8212 0.9636 1.1818 0.139 Uiso 1 1 calc GR
C03F C 0.9807(10) 0.7276(5) 0.8524(5) 0.074(3) Uani 1 1 d .
H03F H 0.8936 0.7466 0.8463 0.110 Uiso 1 1 calc GR
H03G H 1.0602 0.7692 0.8722 0.110 Uiso 1 1 calc GR
H03H H 0.9755 0.6985 0.8841 0.110 Uiso 1 1 calc GR
C03G C 0.7561(13) 0.6352(6) 1.0230(6) 0.093(3) Uani 1 1 d .
H3BA H 0.7272 0.5852 1.0260 0.112 Uiso 1 1 calc R
HP H 0.8582 0.6521 1.0414 0.112 Uiso 1 1 calc R
C03H C 0.3189(12) 0.3224(5) 0.4247(5) 0.078(3) Uani 1 1 d .
H7BA H 0.2745 0.3653 0.4419 0.117 Uiso 1 1 calc GR
HQ H 0.3280 0.2969 0.4595 0.117 Uiso 1 1 calc GR
HR H 0.2609 0.2882 0.3808 0.117 Uiso 1 1 calc GR
C03I C 0.3169(12) 0.5447(5) 0.7293(6) 0.083(3) Uani 1 1 d .
H03I H 0.3415 0.5946 0.7595 0.099 Uiso 1 1 calc R
C03J C 0.2140(14) 0.4183(7) 0.7116(9) 0.106(4) Uani 1 1 d .
H03J H 0.1688 0.3823 0.7284 0.127 Uiso 1 1 calc R
C03K C 0.8206(10) 0.1423(6) 0.5938(5) 0.074(3) Uani 1 1 d .
C03L C 0.7418(12) 0.3953(5) 0.6894(5) 0.079(3) Uani 1 1 d .
H03K H 0.7073 0.3415 0.6781 0.095 Uiso 1 1 calc R
H03L H 0.8445 0.4064 0.7066 0.095 Uiso 1 1 calc R
C03M C 0.4113(13) 0.2362(6) 0.6443(5) 0.090(3) Uani 1 1 d .
H03R H 0.3132 0.2327 0.6217 0.108 Uiso 1 1 calc R
H03S H 0.4678 0.2837 0.6463 0.108 Uiso 1 1 calc R
C03N C 0.9378(14) 0.2331(7) 0.7056(8) 0.110(4) Uani 1 1 d .
H03T H 0.9747 0.2830 0.7340 0.132 Uiso 1 1 calc R
C03O C 0.0788(10) 0.3478(5) 0.0989(5) 0.067(2) Uani 1 1 d .
H03 H 0.0164 0.3040 0.1012 0.080 Uiso 1 1 calc R
HS H 0.0930 0.3874 0.1447 0.080 Uiso 1 1 calc R
C03P C 0.3272(12) 0.5481(6) 0.3621(6) 0.092(3) Uani 1 1 d .
H8BA H 0.2523 0.5034 0.3425 0.111 Uiso 1 1 calc R
HT H 0.3283 0.5683 0.4128 0.111 Uiso 1 1 calc R
C03Q C 0.4969(11) 0.8035(5) 0.5644(5) 0.075(3) Uani 1 1 d .
H03M H 0.4843 0.8392 0.6077 0.112 Uiso 1 1 calc GR
H03N H 0.4170 0.7620 0.5475 0.112 Uiso 1 1 calc GR
H03O H 0.5029 0.8279 0.5290 0.112 Uiso 1 1 calc GR
C03R C 0.9050(13) 0.4495(7) 0.3478(6) 0.100(4) Uani 1 1 d .
H9BA H 1.0003 0.4732 0.3467 0.120 Uiso 1 1 calc R
HU H 0.8537 0.4894 0.3674 0.120 Uiso 1 1 calc R
C03S C 0.2867(12) 0.6052(6) 0.3293(5) 0.084(3) Uani 1 1 d .
C03T C 0.0234(12) 0.4503(6) 0.0503(7) 0.097(4) Uani 1 1 d .
H0AA H 0.0819 0.4837 0.0920 0.116 Uiso 1 1 calc R
C03U C 0.2312(15) 0.6437(7) 0.9854(8) 0.110(4) Uani 1 1 d .
H4BA H 0.2009 0.5922 0.9766 0.132 Uiso 1 1 calc R
C03V C 0.4122(12) 0.0121(5) 0.0828(5) 0.081(3) Uani 1 1 d .
H1AA H 0.3793 -0.0181 0.1103 0.122 Uiso 1 1 calc GR
HV H 0.5064 0.0046 0.0752 0.122 Uiso 1 1 calc GR
HW H 0.3479 -0.0027 0.0376 0.122 Uiso 1 1 calc GR
C03W C 0.7213(13) 0.3968(6) 0.1478(5) 0.100(4) Uani 1 1 d .
H0CA H 0.6287 0.3732 0.1511 0.150 Uiso 1 1 calc GR
HX H 0.7738 0.3585 0.1276 0.150 Uiso 1 1 calc GR
HY H 0.7101 0.4278 0.1181 0.150 Uiso 1 1 calc GR
C03X C 0.8006(12) 0.4443(6) 0.2202(6) 0.092(3) Uani 1 1 d .
H1CA H 0.8930 0.4702 0.2161 0.110 Uiso 1 1 calc R
C03Z C -0.0785(13) 0.3257(7) -0.0180(7) 0.101(4) Uani 1 1 d .
H2AA H -0.0931 0.2739 -0.0261 0.121 Uiso 1 1 calc R
C040 C 0.0084(15) 0.1236(7) 0.3761(7) 0.118(5) Uani 1 1 d .
H04A H -0.0723 0.1332 0.3984 0.177 Uiso 1 1 calc GR
H04B H -0.0139 0.1229 0.3277 0.177 Uiso 1 1 calc GR
H04C H 0.0898 0.1628 0.4017 0.177 Uiso 1 1 calc GR
C041 C 0.2205(16) 0.6944(10) 1.0474(8) 0.122(5) Uani 1 1 d .
H041 H 0.1857 0.6777 1.0820 0.146 Uiso 1 1 calc R
C042 C 0.2580(15) 0.4886(8) 0.7536(7) 0.111(4) Uani 1 1 d .
H042 H 0.2494 0.5011 0.8012 0.133 Uiso 1 1 calc R
C043 C 0.9007(15) 0.1015(8) 0.6914(9) 0.113(4) Uani 1 1 d .
H043 H 0.9111 0.0628 0.7105 0.135 Uiso 1 1 calc R
C044 C 0.9168(14) 0.4008(7) 0.3963(6) 0.102(4) Uani 1 1 d .
H044 H 0.9645 0.3591 0.3753 0.123 Uiso 1 1 calc R
C045 C 0.1978(14) -0.1066(6) 0.5342(6) 0.103(4) Uani 1 1 d .
H04D H 0.2691 -0.1212 0.5065 0.155 Uiso 1 1 calc GR
H04E H 0.1108 -0.1435 0.5146 0.155 Uiso 1 1 calc GR
H04F H 0.2313 -0.1035 0.5826 0.155 Uiso 1 1 calc GR
C046 C 0.9497(14) 0.1756(9) 0.7334(8) 0.113(4) Uani 1 1 d .
H046 H 0.9912 0.1870 0.7812 0.136 Uiso 1 1 calc R
C047 C 0.0644(15) -0.1091(7) 0.2698(6) 0.115(4) Uani 1 1 d .
H04G H 0.0588 -0.1338 0.2197 0.172 Uiso 1 1 calc GR
H04H H -0.0265 -0.0959 0.2776 0.172 Uiso 1 1 calc GR
H04I H 0.0884 -0.1425 0.2955 0.172 Uiso 1 1 calc GR
C049 C 0.7739(11) 0.1816(6) 0.1174(6) 0.092(3) Uani 1 1 d .
H04L H 0.7748 0.2339 0.1423 0.137 Uiso 1 1 calc GR
H04M H 0.8434 0.1780 0.0872 0.137 Uiso 1 1 calc GR
H04N H 0.7968 0.1563 0.1513 0.137 Uiso 1 1 calc GR
C04B C 0.8257(12) 0.4022(7) 0.2699(6) 0.091(3) Uani 1 1 d .
H04P H 0.7959 0.3500 0.2559 0.109 Uiso 1 1 calc R
C04C C 0.2117(15) 0.5805(7) 0.2593(7) 0.114(5) Uani 1 1 d .
H04Q H 0.1852 0.5289 0.2344 0.137 Uiso 1 1 calc R
C04F C 0.7434(16) 0.2318(7) 0.3279(8) 0.127(5) Uani 1 1 d .
H04R H 0.7129 0.1883 0.3412 0.191 Uiso 1 1 calc GR
H04S H 0.8461 0.2423 0.3354 0.191 Uiso 1 1 calc GR
H04T H 0.7040 0.2220 0.2785 0.191 Uiso 1 1 calc GR
C04G C 0.2607(15) 0.7705(10) 1.0597(6) 0.126(5) Uani 1 1 d .
H04O H 0.2509 0.8051 1.1022 0.151 Uiso 1 1 calc R
C04H C 0.5143(13) 0.1706(7) 0.7215(5) 0.098(4) Uani 1 1 d .
H04J H 0.6149 0.1940 0.7367 0.117 Uiso 1 1 calc R
H04K H 0.4875 0.1439 0.7534 0.117 Uiso 1 1 calc R
O31 O 0.4690(13) 0.3109(4) -0.1066(6) 0.160(5) Uani 1 1 d .
C54 C 1.0061(14) 0.4492(8) 0.4700(7) 0.135(5) Uani 1 1 d .
H54A H 0.9597 0.4900 0.4910 0.202 Uiso 1 1 calc GR
H54B H 1.0997 0.4693 0.4648 0.202 Uiso 1 1 calc GR
H54C H 1.0148 0.4184 0.5001 0.202 Uiso 1 1 calc GR
C59 C 0.176(2) 0.6317(9) 0.2266(8) 0.168(8) Uani 1 1 d .
H59 H 0.1291 0.6140 0.1792 0.201 Uiso 1 1 calc R
C53 C -0.1438(16) 0.3549(13) -0.0687(9) 0.148(6) Uani 1 1 d .
H53 H -0.2041 0.3226 -0.1104 0.178 Uiso 1 1 calc R
C56 C 0.643(2) 0.6887(7) 0.2611(8) 0.158(8) Uani 1 1 d .
H56A H 0.6623 0.6863 0.2145 0.190 Uiso 1 1 calc R
H56B H 0.5618 0.7139 0.2688 0.190 Uiso 1 1 calc R
C55 C 0.769(2) 0.7297(7) 0.3170(8) 0.168(9) Uani 1 1 d .
H55A H 0.7735 0.7839 0.3306 0.201 Uiso 1 1 calc R
H55B H 0.8565 0.7178 0.3012 0.201 Uiso 1 1 calc R
C57 C 0.292(2) 0.7329(9) 0.3300(9) 0.174(8) Uani 1 1 d .
H57 H 0.3254 0.7844 0.3529 0.208 Uiso 1 1 calc R
C58 C 0.208(2) 0.7067(10) 0.2614(10) 0.179(9) Uani 1 1 d .
H58 H 0.1757 0.7404 0.2401 0.215 Uiso 1 1 calc R
O32 O 0.2854(10) 0.0467(5) 0.6704(4) 0.121(3) Uani 1 1 d .
C65 C 0.5775(15) -0.0025(9) 0.2687(6) 0.128(5) Uani 1 1 d .
H65A H 0.6135 -0.0432 0.2805 0.192 Uiso 1 1 calc GR
H65B H 0.6513 0.0420 0.2856 0.192 Uiso 1 1 calc GR
H65C H 0.5485 -0.0167 0.2179 0.192 Uiso 1 1 calc GR
C63 C 0.7460(17) 0.7014(6) 0.3774(7) 0.120(5) Uani 1 1 d .
H63A H 0.8359 0.6949 0.4016 0.144 Uiso 1 1 calc R
H63B H 0.7050 0.7367 0.4116 0.144 Uiso 1 1 calc R
O33 O 0.9222(13) 0.8012(5) 1.0821(10) 0.254(10) Uani 1 1 d .
C64 C 0.4185(19) 0.2300(7) 0.7174(6) 0.122(5) Uani 1 1 d .
H64A H 0.3235 0.2135 0.7247 0.146 Uiso 1 1 calc R
H64B H 0.4601 0.2785 0.7536 0.146 Uiso 1 1 calc R
C62 C 0.3243(17) 0.6804(7) 0.3644(7) 0.129(5) Uani 1 1 d .
H62 H 0.3721 0.6978 0.4117 0.155 Uiso 1 1 calc R
C60 C -0.035(2) 0.4803(9) 0.0036(12) 0.136(6) Uani 1 1 d .
H60 H -0.0188 0.5323 0.0125 0.163 Uiso 1 1 calc R
C61 C -0.117(2) 0.4329(15) -0.0558(12) 0.161(7) Uani 1 1 d .
H61 H -0.1582 0.4520 -0.0899 0.193 Uiso 1 1 calc R

loop_
_atom_site_aniso_label
_atom_site_aniso_U_11
_atom_site_aniso_U_22
_atom_site_aniso_U_33
_atom_site_aniso_U_23
_atom_site_aniso_U_13
_atom_site_aniso_U_12
O001 0.055(4) 0.058(3) 0.057(3) 0.025(3) -0.006(3) 0.001(3)
O002 0.077(5) 0.087(4) 0.064(4) 0.031(3) 0.027(3) 0.008(4)
O003 0.078(4) 0.058(3) 0.049(3) 0.019(3) -0.002(3) -0.001(3)
O004 0.089(5) 0.058(3) 0.061(4) 0.016(3) 0.028(3) 0.018(3)
O005 0.082(4) 0.058(3) 0.052(3) 0.008(3) 0.016(3) 0.015(3)
O006 0.125(6) 0.054(3) 0.050(4) 0.015(3) -0.009(4) 0.006(3)
O007 0.110(5) 0.047(3) 0.039(3) 0.009(2) 0.013(3) 0.018(3)
O008 0.077(5) 0.073(4) 0.076(4) 0.034(3) -0.020(4) 0.006(3)
N009 0.061(5) 0.053(4) 0.056(4) 0.022(3) 0.016(4) 0.011(3)
O00A 0.089(5) 0.060(3) 0.056(4) 0.009(3) 0.004(3) 0.006(3)
O00B 0.094(5) 0.083(4) 0.069(4) 0.026(4) 0.035(4) 0.027(4)
N12 0.060(5) 0.046(4) 0.046(4) 0.018(3) 0.006(3) 0.007(3)
O00D 0.129(6) 0.066(4) 0.073(4) 0.041(3) 0.030(4) 0.030(4)
N13 0.072(5) 0.040(3) 0.042(4) 0.015(3) 0.016(3) 0.015(3)
N00F 0.062(5) 0.035(3) 0.046(4) 0.011(3) 0.003(3) 0.011(3)
O00G 0.133(6) 0.059(3) 0.038(3) 0.007(3) 0.014(3) -0.007(3)
O00H 0.127(6) 0.047(3) 0.050(4) 0.012(3) 0.033(3) 0.018(3)
N14 0.058(5) 0.048(4) 0.051(4) 0.015(3) 0.015(3) 0.008(3)
N00J 0.073(5) 0.046(3) 0.056(4) 0.023(3) 0.013(4) 0.006(3)
O00K 0.087(5) 0.068(4) 0.105(5) 0.050(4) 0.025(4) 0.010(3)
O29 0.127(6) 0.075(4) 0.113(5) 0.056(4) 0.081(5) 0.055(4)
O30 0.066(4) 0.066(4) 0.107(5) 0.041(4) -0.010(4) -0.006(3)
N00N 0.074(5) 0.043(3) 0.038(3) 0.016(3) 0.002(3) 0.007(3)
O00O 0.133(6) 0.051(4) 0.064(4) 0.021(3) 0.009(4) 0.021(4)
O00P 0.166(8) 0.086(5) 0.071(4) 0.024(4) 0.008(5) 0.051(5)
N00Q 0.079(6) 0.074(4) 0.055(4) 0.028(4) 0.031(4) 0.026(4)
N00R 0.091(6) 0.069(5) 0.049(4) 0.026(4) 0.021(4) 0.024(4)
O00S 0.087(5) 0.063(4) 0.121(6) 0.039(4) 0.000(4) 0.023(3)
C00T 0.073(6) 0.046(5) 0.038(5) 0.012(4) -0.002(4) 0.012(4)
C00U 0.050(5) 0.050(5) 0.051(5) 0.017(4) 0.006(4) 0.008(4)
C00V 0.049(6) 0.053(5) 0.057(5) 0.011(4) 0.001(4) 0.009(4)
O00W 0.107(6) 0.045(4) 0.159(7) 0.031(4) 0.007(5) 0.010(3)
C00X 0.049(5) 0.040(4) 0.053(5) 0.011(4) 0.010(4) 0.005(3)
C00Y 0.063(6) 0.050(5) 0.049(5) 0.024(4) 0.017(4) 0.015(4)
C00Z 0.052(5) 0.047(4) 0.047(4) 0.020(3) 0.008(4) 0.004(4)
C50 0.067(6) 0.044(4) 0.051(5) 0.020(4) 0.016(4) 0.010(4)
N011 0.128(7) 0.057(4) 0.048(4) 0.021(3) 0.026(4) 0.000(4)
C012 0.045(5) 0.045(4) 0.048(4) 0.020(3) 0.007(4) 0.010(3)
C013 0.085(8) 0.095(7) 0.059(6) 0.042(5) 0.031(6) 0.033(6)
C014 0.096(8) 0.064(6) 0.058(6) 0.019(5) 0.035(5) 0.008(5)
C015 0.054(5) 0.050(4) 0.044(4) 0.023(3) 0.008(4) 0.017(4)
C016 0.062(6) 0.057(4) 0.040(4) 0.021(4) 0.006(4) 0.010(4)
C017 0.091(8) 0.051(5) 0.044(5) 0.020(4) 0.001(5) 0.021(5)
C018 0.089(8) 0.059(5) 0.053(5) 0.031(4) 0.016(5) 0.012(5)
O019 0.149(8) 0.112(6) 0.085(5) 0.042(4) 0.048(5) 0.013(5)
C01B 0.055(6) 0.048(4) 0.061(6) 0.017(4) 0.014(4) -0.001(4)
C01C 0.055(5) 0.057(4) 0.040(4) 0.027(4) 0.003(4) -0.002(4)
C01D 0.051(5) 0.051(5) 0.062(5) 0.029(4) 0.004(4) 0.010(4)
C01E 0.059(6) 0.045(4) 0.057(5) 0.015(4) 0.012(4) 0.005(4)
C01F 0.058(6) 0.078(6) 0.054(5) 0.024(5) 0.014(4) 0.014(5)
C01G 0.079(7) 0.049(4) 0.045(5) 0.020(4) 0.002(4) 0.010(4)
C01H 0.065(7) 0.053(5) 0.067(6) 0.029(4) 0.018(5) 0.005(4)
C01I 0.065(6) 0.040(4) 0.050(5) 0.014(4) 0.012(4) 0.010(4)
C01J 0.066(6) 0.054(5) 0.055(5) 0.019(4) 0.008(5) 0.020(4)
C01K 0.047(5) 0.049(5) 0.066(5) 0.015(4) 0.010(4) 0.012(4)
C01L 0.065(6) 0.047(4) 0.047(5) 0.017(4) 0.009(4) 0.009(4)
C01M 0.078(7) 0.051(5) 0.049(5) 0.022(4) 0.011(4) 0.015(4)
C01N 0.065(6) 0.066(5) 0.062(5) 0.032(4) 0.016(5) 0.005(5)
C01O 0.050(6) 0.063(5) 0.072(6) 0.026(5) -0.003(5) -0.006(4)
O01P 0.158(8) 0.107(6) 0.096(5) -0.016(5) 0.022(5) 0.047(5)
C01Q 0.071(7) 0.073(5) 0.042(5) 0.026(4) 0.015(4) 0.012(5)
C01R 0.096(8) 0.076(6) 0.057(5) 0.031(5) 0.010(6) 0.022(6)
C01S 0.071(6) 0.065(5) 0.050(5) 0.022(4) 0.012(4) 0.008(5)
C01T 0.091(7) 0.043(4) 0.046(5) 0.017(4) 0.015(5) 0.011(4)
C01U 0.075(7) 0.093(6) 0.092(7) 0.059(6) 0.033(6) 0.038(5)
C01V 0.060(6) 0.052(5) 0.046(5) 0.016(4) 0.001(4) 0.011(4)
C01W 0.112(10) 0.080(7) 0.057(6) 0.025(5) 0.014(6) 0.036(7)
C01X 0.104(9) 0.085(7) 0.055(6) 0.030(5) 0.028(6) 0.007(6)
C01Y 0.091(8) 0.075(6) 0.066(6) 0.029(5) 0.033(5) 0.038(5)
C01Z 0.068(6) 0.047(4) 0.050(5) 0.018(4) 0.013(4) 0.018(4)
C020 0.079(7) 0.048(5) 0.062(5) 0.023(4) 0.025(5) 0.023(4)
C021 0.072(6) 0.051(5) 0.047(5) 0.027(4) -0.007(4) 0.009(4)
C022 0.063(6) 0.051(4) 0.048(5) 0.021(4) 0.010(4) 0.016(4)
C023 0.073(7) 0.098(7) 0.090(7) 0.063(6) 0.018(6) 0.026(6)
C024 0.063(6) 0.054(5) 0.069(6) 0.021(4) 0.009(5) 0.016(4)
C025 0.075(7) 0.079(6) 0.071(6) 0.040(5) 0.019(5) 0.024(5)
C026 0.103(10) 0.072(6) 0.065(6) 0.023(5) 0.002(6) 0.041(6)
C027 0.074(7) 0.083(6) 0.082(7) 0.041(5) 0.022(5) 0.011(5)
C029 0.045(5) 0.052(4) 0.066(5) 0.014(4) 0.007(4) 0.003(4)
C02A 0.061(6) 0.084(6) 0.085(7) 0.043(5) 0.020(5) 0.019(5)
C02B 0.083(7) 0.074(6) 0.061(6) 0.013(5) 0.003(5) 0.012(5)
C02C 0.063(6) 0.086(6) 0.078(6) 0.036(5) 0.023(5) 0.025(5)
C02D 0.088(8) 0.064(6) 0.096(8) 0.040(5) 0.014(6) -0.007(5)
C02E 0.077(7) 0.059(5) 0.088(7) 0.038(5) 0.024(5) 0.016(4)
C02F 0.071(8) 0.108(9) 0.082(7) 0.038(7) 0.007(6) 0.029(7)
C02G 0.066(7) 0.069(6) 0.105(8) 0.037(6) 0.035(6) 0.016(5)
C02H 0.095(8) 0.064(5) 0.069(6) 0.014(5) 0.004(6) -0.010(5)
C02I 0.107(8) 0.052(5) 0.079(6) 0.014(5) 0.019(6) 0.034(5)
C02J 0.072(8) 0.077(7) 0.072(6) 0.009(5) -0.022(5) 0.009(6)
C02K 0.084(7) 0.045(5) 0.097(7) 0.012(5) 0.008(6) 0.020(4)
C02L 0.114(10) 0.068(6) 0.097(8) 0.045(6) 0.036(7) 0.010(6)
C02M 0.096(8) 0.081(6) 0.076(6) 0.043(5) 0.049(6) 0.042(6)
C02N 0.075(7) 0.075(6) 0.073(6) 0.020(5) 0.014(5) 0.014(5)
C02O 0.071(7) 0.082(6) 0.082(6) 0.026(5) 0.001(5) 0.023(5)
C02P 0.056(6) 0.069(5) 0.068(6) 0.024(5) 0.000(5) -0.003(4)
C02Q 0.054(6) 0.064(5) 0.066(5) 0.024(4) 0.008(4) 0.011(4)
C02R 0.097(8) 0.058(5) 0.072(6) 0.028(5) 0.048(6) 0.031(5)
C02S 0.055(6) 0.059(5) 0.091(7) 0.024(5) 0.019(5) 0.023(4)
C02T 0.067(7) 0.073(6) 0.084(7) 0.046(5) 0.018(5) 0.014(5)
C02U 0.133(10) 0.088(7) 0.044(5) 0.027(5) 0.032(6) 0.027(6)
C02V 0.085(7) 0.060(5) 0.066(6) 0.036(5) -0.005(5) 0.003(5)
C02W 0.057(6) 0.071(5) 0.070(6) 0.034(5) 0.007(5) 0.016(4)
C02X 0.086(9) 0.057(6) 0.143(12) 0.036(7) -0.006(8) -0.014(5)
C02Y 0.060(7) 0.066(5) 0.095(7) 0.020(5) 0.019(6) 0.016(5)
C02Z 0.088(8) 0.110(8) 0.050(5) 0.026(5) 0.024(5) 0.054(7)
C030 0.072(7) 0.106(7) 0.075(7) 0.036(6) 0.032(6) 0.031(6)
C031 0.074(7) 0.075(6) 0.069(6) 0.027(5) 0.020(5) 0.009(5)
C032 0.067(7) 0.085(6) 0.063(6) 0.037(5) 0.019(5) 0.017(5)
C033 0.056(6) 0.063(5) 0.071(6) 0.025(5) 0.003(5) -0.004(4)
C034 0.096(9) 0.075(6) 0.084(8) 0.032(6) 0.000(6) 0.024(6)
C035 0.088(8) 0.056(5) 0.083(7) 0.015(5) 0.027(6) 0.007(5)
C036 0.073(7) 0.116(8) 0.097(8) 0.049(6) 0.039(6) 0.030(6)
C037 0.126(10) 0.076(6) 0.069(6) 0.041(5) 0.014(6) 0.022(6)
C038 0.087(9) 0.083(7) 0.108(9) 0.041(7) 0.009(7) 0.015(6)
C039 0.094(8) 0.068(6) 0.071(6) 0.007(5) 0.020(6) 0.006(5)
C03A 0.120(10) 0.091(7) 0.080(7) 0.044(6) 0.021(7) 0.020(7)
C03B 0.070(7) 0.056(5) 0.063(5) 0.020(4) 0.003(5) 0.004(4)
C03C 0.061(6) 0.066(5) 0.071(6) 0.027(5) 0.009(5) 0.001(4)
C03D 0.106(9) 0.116(8) 0.080(7) 0.050(7) 0.047(7) 0.041(7)
C03E 0.097(9) 0.102(8) 0.083(7) 0.033(6) 0.028(6) 0.011(6)
C03F 0.062(6) 0.069(5) 0.077(6) 0.015(5) 0.005(5) -0.005(4)
C03G 0.113(9) 0.075(6) 0.105(8) 0.056(6) 0.008(7) 0.018(6)
C03H 0.100(8) 0.064(5) 0.068(6) 0.023(5) 0.019(6) 0.002(5)
C03I 0.101(9) 0.064(6) 0.086(8) 0.027(5) 0.027(6) 0.011(5)
C03J 0.116(11) 0.085(9) 0.124(11) 0.051(8) 0.030(9) 0.000(7)
C03K 0.057(6) 0.089(7) 0.085(7) 0.031(6) 0.022(5) 0.027(5)
C03L 0.106(8) 0.050(5) 0.081(7) 0.027(5) -0.007(6) 0.027(5)
C03M 0.112(9) 0.085(7) 0.078(7) 0.019(6) 0.040(6) 0.028(6)
C03N 0.102(10) 0.088(8) 0.120(11) 0.030(8) -0.013(8) -0.004(7)
C03O 0.065(6) 0.063(5) 0.081(6) 0.027(5) 0.025(5) 0.017(4)
C03P 0.089(8) 0.108(8) 0.097(8) 0.047(7) 0.026(6) 0.038(7)
C03Q 0.085(8) 0.069(5) 0.074(6) 0.029(5) 0.013(5) 0.018(5)
C03R 0.070(8) 0.122(9) 0.110(9) 0.051(8) 0.012(7) 0.005(6)
C03S 0.113(9) 0.080(7) 0.066(6) 0.025(5) 0.014(6) 0.047(6)
C03T 0.076(8) 0.075(7) 0.143(11) 0.044(7) 0.009(7) 0.018(6)
C03U 0.143(12) 0.084(8) 0.128(11) 0.057(8) 0.061(9) 0.018(7)
C03V 0.105(9) 0.049(5) 0.079(6) 0.011(4) 0.021(6) -0.004(5)
C03W 0.104(9) 0.110(8) 0.070(7) -0.001(6) 0.023(6) 0.033(7)
C03X 0.072(8) 0.104(8) 0.102(8) 0.028(7) 0.037(7) 0.016(6)
C03Z 0.083(9) 0.108(8) 0.101(9) 0.033(7) -0.015(7) 0.021(7)
C040 0.122(11) 0.145(10) 0.149(11) 0.091(9) 0.069(9) 0.087(9)
C041 0.127(12) 0.151(13) 0.115(11) 0.071(10) 0.054(9) 0.018(10)
C042 0.147(12) 0.109(10) 0.094(9) 0.050(8) 0.054(8) 0.009(8)
C043 0.116(11) 0.102(10) 0.151(13) 0.067(10) 0.042(10) 0.047(8)
C044 0.078(9) 0.131(10) 0.104(9) 0.043(8) 0.011(7) 0.038(7)
C045 0.121(10) 0.095(7) 0.116(9) 0.062(7) 0.024(8) 0.031(7)
C046 0.094(10) 0.137(12) 0.109(10) 0.049(9) -0.008(7) 0.031(8)
C047 0.133(12) 0.101(8) 0.092(8) 0.031(7) -0.007(8) -0.006(8)
C049 0.064(7) 0.091(7) 0.125(9) 0.037(6) 0.032(7) 0.015(6)
C04B 0.098(9) 0.097(7) 0.081(7) 0.031(6) 0.020(6) 0.022(6)
C04C 0.154(13) 0.086(7) 0.098(9) 0.021(7) -0.002(8) 0.062(8)
C04F 0.154(13) 0.104(8) 0.158(12) 0.055(8) 0.064(10) 0.075(9)
C04G 0.129(12) 0.151(13) 0.072(8) -0.001(8) 0.051(8) -0.008(9)
C04H 0.105(9) 0.136(10) 0.048(6) 0.031(6) 0.016(6) 0.004(7)
O31 0.218(11) 0.076(5) 0.222(11) 0.045(6) 0.161(10) 0.029(6)
C54 0.083(10) 0.172(13) 0.132(11) 0.061(10) -0.036(8) 0.003(8)
C59 0.27(2) 0.123(12) 0.099(10) 0.031(10) -0.024(12) 0.084(13)
C53 0.084(11) 0.210(19) 0.116(12) 0.031(13) -0.015(9) -0.003(12)
C56 0.34(3) 0.092(9) 0.108(11) 0.069(9) 0.118(14) 0.080(12)
C55 0.31(3) 0.071(8) 0.102(10) 0.012(8) 0.089(13) -0.034(11)
C57 0.30(2) 0.094(10) 0.122(13) 0.016(9) 0.013(14) 0.097(12)
C58 0.30(3) 0.120(12) 0.128(13) 0.038(10) 0.010(14) 0.125(14)
O32 0.133(7) 0.145(7) 0.078(5) 0.033(5) 0.046(5) -0.018(5)
C65 0.130(12) 0.199(14) 0.071(7) 0.033(8) 0.050(7) 0.077(10)
C63 0.182(14) 0.064(6) 0.108(9) 0.033(6) 0.042(9) -0.026(7)
O33 0.139(10) 0.069(5) 0.45(2) 0.024(9) -0.146(13) 0.011(6)
C64 0.200(15) 0.104(9) 0.075(8) 0.029(7) 0.059(9) 0.041(9)
C62 0.203(16) 0.093(9) 0.087(8) 0.013(7) 0.003(9) 0.080(9)
C60 0.121(13) 0.113(11) 0.192(17) 0.076(12) 0.012(12) 0.043(10)
C61 0.137(16) 0.20(2) 0.19(2) 0.124(18) -0.005(14) 0.069(15)

loop_
_atom_type_symbol
_atom_type_description
_atom_type_scat_dispersion_real
_atom_type_scat_dispersion_imag
_atom_type_scat_source
C C 0.0033 0.0016 'International Tables Vol C Tables 4.2.6.8 and 6.1.1.4'
H H 0.0000 0.0000 'International Tables Vol C Tables 4.2.6.8 and 6.1.1.4'
N N 0.0061 0.0033 'International Tables Vol C Tables 4.2.6.8 and 6.1.1.4'
O O 0.0106 0.0060 'International Tables Vol C Tables 4.2.6.8 and 6.1.1.4'

loop_
_geom_angle_atom_site_label_1
_geom_angle_atom_site_label_2
_geom_angle_atom_site_label_3
_geom_angle
C00V O001 C01O 117.7(6)
C013 O002 C02T 119.2(7)
C01B N009 C01S 128.1(7)
C01B N009 C02E 119.6(6)
C02E N009 C01S 111.3(7)
C01X O00B C03X 120.3(8)
C00Y N12 H12 119.7
C00Y N12 C012 120.6(6)
C012 N12 H12 119.7
C015 N13 H13 119.0
C01I N13 H13 119.0
C01I N13 C015 122.0(6)
C00X N00F C01L 129.6(6)
C00X N00F C02I 120.0(6)
C02I N00F C01L 110.2(6)
C00U N14 H14 119.8
C00U N14 C00Z 120.4(6)
C00Z N14 H14 119.8
C01J N00J C016 128.1(7)
C01J N00J C02D 119.2(7)
C02D N00J C016 110.9(7)
C014 O29 C02M 121.4(7)
C02J O30 C02P 121.7(8)
C00T N00N H00N 118.6
C00T N00N C01M 122.8(6)
C01M N00N H00N 118.6
C01F N00Q C032 130.2(7)
C01F N00Q C03M 118.3(8)
C032 N00Q C03M 111.2(7)
C01Q N00R H00R 118.0
C01Y N00R H00R 118.0
C01Y N00R C01Q 124.1(8)
O006 C00T N00N 122.8(7)
O006 C00T C01G 120.4(7)
N00N C00T C01G 116.8(6)
O004 C00U N14 122.4(7)
O004 C00U C022 120.1(7)
N14 C00U C022 117.4(7)
O001 C00V C01L 110.9(7)
O008 C00V O001 124.8(8)
O008 C00V C01L 124.3(8)
O007 C00X N00F 121.8(7)
O007 C00X C015 119.2(7)
N00F C00X C015 118.8(7)
O003 C00Y N12 121.7(7)
O003 C00Y C01C 121.3(7)
N12 C00Y C01C 117.0(7)
N14 C00Z H00Z 109.7
N14 C00Z C01B 109.6(6)
N14 C00Z C02Q 109.2(7)
C01B C00Z H00Z 109.7
C01B C00Z C02Q 108.9(6)
C02Q C00Z H00Z 109.7
C01E C50 C020 121.5(7)
C01E C50 C02K 121.8(8)
C020 C50 C02K 116.6(7)
C01T N011 C02U 129.0(8)
C01T N011 C63 119.9(8)
C63 N011 C02U 110.6(8)
N12 C012 H012 109.0
N12 C012 C01J 109.5(6)
N12 C012 C03O 111.1(6)
C01J C012 H012 109.0
C01J C012 C03O 109.3(6)
C03O C012 H012 109.0
O002 C013 C032 112.3(8)
O32 C013 O002 122.7(10)
O32 C013 C032 124.9(9)
O29 C014 C016 115.2(9)
O31 C014 O29 122.5(9)
O31 C014 C016 122.0(9)
N13 C015 C00X 108.0(6)
N13 C015 H015 110.4
N13 C015 C02W 108.2(6)
C00X C015 H015 110.4
C00X C015 C02W 109.3(6)
C02W C015 H015 110.4
N00J C016 C014 111.7(7)
N00J C016 H016 109.7
N00J C016 C037 102.7(7)
C014 C016 H016 109.7
C037 C016 C014 113.3(8)
C037 C016 H016 109.7
O00O C017 C01G 119.9(10)
O00O C017 C026 121.2(8)
C026 C017 C01G 118.9(8)
O00W C018 C01H 121.5(8)
O00W C018 C01Z 118.7(8)
C01H C018 C01Z 119.7(7)
O005 C01B N009 120.1(7)
O005 C01B C00Z 120.8(8)
N009 C01B C00Z 119.1(7)
C00Y C01C H01C 109.0
C00Y C01C C021 110.0(6)
C00Y C01C C031 107.5(7)
C021 C01C H01C 109.0
C031 C01C H01C 109.0
C031 C01C C021 112.2(7)
C02B C01D C02W 121.7(8)
C03I C01D C02B 116.9(8)
C03I C01D C02W 121.2(8)
C50 C01E H01E 115.1
C50 C01E C029 129.8(7)
C029 C01E H01E 115.1
O00D C01F N00Q 121.7(8)
O00D C01F C01Q 120.4(8)
N00Q C01F C01Q 117.9(8)
C00T C01G H01G 108.5
C00T C01G C03H 109.0(7)
C017 C01G C00T 109.9(7)
C017 C01G H01G 108.5
C017 C01G C03H 112.4(7)
C03H C01G H01G 108.5
C018 C01H C02H 115.4(8)
C01N C01H C018 119.8(8)
C01N C01H C02H 124.9(9)
N13 C01I C01Z 114.9(6)
O00H C01I N13 123.0(7)
O00H C01I C01Z 122.0(6)
O00A C01J N00J 121.7(8)
O00A C01J C012 118.7(8)
N00J C01J C012 119.6(7)
C035 C01K C02Q 121.1(7)
C035 C01K C039 117.3(9)
C039 C01K C02Q 121.6(7)
N00F C01L C00V 111.6(7)
N00F C01L H01L 110.3
N00F C01L C02V 101.6(6)
C00V C01L H01L 110.3
C00V C01L C02V 112.4(7)
C02V C01L H01L 110.3
N00N C01M H01M 110.7
N00N C01M C01T 107.5(7)
N00N C01M C03P 108.9(7)
C01T C01M H01M 110.7
C01T C01M C03P 108.3(7)
C03P C01M H01M 110.7
C01H C01N H01N 115.2
C01H C01N C02C 129.6(9)
C02C C01N H01N 115.2
O001 C01O H01O 109.5
O001 C01O C033 105.3(7)
O001 C01O C03F 110.0(7)
C033 C01O H01O 109.5
C033 C01O C03F 113.0(7)
C03F C01O H01O 109.5
N00R C01Q C01F 106.1(7)
N00R C01Q H01Q 109.7
N00R C01Q C030 109.7(7)
C01F C01Q H01Q 109.7
C01F C01Q C030 111.9(7)
C030 C01Q H01Q 109.7
C01W C01R C047 114.8(9)
C025 C01R C01W 121.8(10)
C025 C01R C047 123.5(11)
N009 C01S H01S 110.2
N009 C01S C02J 110.2(7)
N009 C01S C03A 102.1(7)
C02J C01S H01S 110.2
C03A C01S H01S 110.2
C03A C01S C02J 113.7(8)
O00G C01T N011 120.6(8)
O00G C01T C01M 119.5(8)
N011 C01T C01M 119.9(7)
H01A C01U H01B 107.8
C023 C01U H01A 109.0
C023 C01U H01B 109.0
C027 C01U H01A 109.0
C027 C01U H01B 109.0
C027 C01U C023 112.9(9)
C021 C01V C03V 116.3(8)
C024 C01V C021 120.2(7)
C024 C01V C03V 123.4(8)
O01P C01W C01R 120.3(11)
O01P C01W C02Z 119.5(11)
C01R C01W C02Z 120.0(8)
O00B C01X C02U 112.8(9)
O019 C01X O00B 122.6(10)
O019 C01X C02U 124.5(11)
O00P C01Y N00R 122.7(9)
O00P C01Y C02Z 119.8(9)
N00R C01Y C02Z 117.5(9)
C018 C01Z H01Z 109.5
C01I C01Z C018 108.7(6)
C01I C01Z H01Z 109.5
C01I C01Z C03Q 109.0(7)
C03Q C01Z C018 110.7(7)
C03Q C01Z H01Z 109.5
O00S C020 C50 119.4(8)
O00S C020 C022 120.2(9)
C50 C020 C022 120.4(7)
O00K C021 C01C 119.2(8)
O00K C021 C01V 120.1(7)
C01V C021 C01C 120.7(7)
C00U C022 H022 108.5
C00U C022 C02O 109.4(7)
C020 C022 C00U 109.4(6)
C020 C022 H022 108.5
C020 C022 C02O 112.3(7)
C02O C022 H022 108.5
C01U C023 H023 109.4
C01U C023 C040 110.6(9)
C025 C023 C01U 108.0(8)
C025 C023 H023 109.4
C025 C023 C040 110.0(8)
C040 C023 H023 109.4
C01V C024 H024 116.4
C01V C024 C02Y 127.1(8)
C02Y C024 H024 116.4
C01R C025 C023 129.3(10)
C01R C025 H025 115.4
C023 C025 H025 115.4
C017 C026 C04F 113.8(10)
C02F C026 C017 121.7(9)
C02F C026 C04F 124.4(12)
C01U C027 H02N 108.5
C01U C027 H02O 108.5
H02N C027 H02O 107.5
C02T C027 C01U 115.0(8)
C02T C027 H02N 108.5
C02T C027 H02O 108.5
C01E C029 H029 108.8
C01E C029 C02N 111.0(7)
C01E C029 C03C 107.8(7)
C02N C029 H029 108.8
C02N C029 C03C 111.6(7)
C03C C029 H029 108.8
H02A C02A H02B 107.8
C02C C02A H02A 109.0
C02C C02A H02B 109.0
C033 C02A H02A 109.0
C033 C02A H02B 109.0
C033 C02A C02C 112.8(7)
C01D C02B H02C 119.4
C01D C02B C02X 121.3(10)
C02X C02B H02C 119.4
C01N C02C C02A 107.9(7)
C01N C02C H02D 109.1
C01N C02C C036 110.1(8)
C02A C02C H02D 109.1
C036 C02C C02A 111.4(8)
C036 C02C H02D 109.1
N00J C02D H02P 111.0
N00J C02D H02Q 111.0
N00J C02D C02L 104.0(7)
H02P C02D H02Q 109.0
C02L C02D H02P 111.0
C02L C02D H02Q 111.0
N009 C02E H3AA 110.9
N009 C02E H 110.9
N009 C02E C03G 104.5(7)
H3AA C02E H 108.9
C03G C02E H3AA 110.9
C03G C02E H 110.9
C026 C02F H5BA 114.4
C026 C02F C044 131.2(11)
C044 C02F H5BA 114.4
H02R C02G H02S 107.9
C02R C02G H02R 109.2
C02R C02G H02S 109.2
C02R C02G C02Y 112.3(7)
C02Y C02G H02R 109.2
C02Y C02G H02S 109.2
C01H C02H H02E 109.5
C01H C02H H02F 109.5
C01H C02H H02G 109.5
H02E C02H H02F 109.5
H02E C02H H02G 109.5
H02F C02H H02G 109.5
N00F C02I H02H 110.9
N00F C02I H02I 110.9
N00F C02I C03L 104.1(7)
H02H C02I H02I 108.9
C03L C02I H02H 110.9
C03L C02I H02I 110.9
O30 C02J C01S 114.6(9)
O33 C02J O30 122.0(10)
O33 C02J C01S 123.4(11)
C50 C02K H4AA 109.5
C50 C02K HA 109.5
C50 C02K HB 109.5
H4AA C02K HA 109.5
H4AA C02K HB 109.5
HA C02K HB 109.5
C02D C02L H02U 111.0
C02D C02L H02V 111.0
H02U C02L H02V 109.0
C037 C02L C02D 103.7(8)
C037 C02L H02U 111.0
C037 C02L H02V 111.0
O29 C02M H02W 109.7
O29 C02M C02R 107.1(7)
O29 C02M C03D 107.1(8)
C02R C02M H02W 109.7
C03D C02M H02W 109.7
C03D C02M C02R 113.3(8)
C029 C02N H5AA 109.5
C029 C02N HC 109.5
C029 C02N HD 109.5
H5AA C02N HC 109.5
H5AA C02N HD 109.5
HC C02N HD 109.5
C022 C02O H6AA 109.5
C022 C02O HE 109.5
C022 C02O HF 109.5
H6AA C02O HE 109.5
H6AA C02O HF 109.5
HE C02O HF 109.5
O30 C02P H7AA 109.3
O30 C02P C03B 107.3(7)
O30 C02P C03E 106.5(8)
C03B C02P H7AA 109.3
C03B C02P C03E 114.9(8)
C03E C02P H7AA 109.3
C00Z C02Q H8AA 108.6
C00Z C02Q HG 108.6
C01K C02Q C00Z 114.6(7)
C01K C02Q H8AA 108.6
C01K C02Q HG 108.6
H8AA C02Q HG 107.6
C02G C02R C02M 114.4(8)
C02G C02R H02Y 108.6
C02G C02R HH 108.6
C02M C02R H02Y 108.6
C02M C02R HH 108.6
H02Y C02R HH 107.6
C03T C02S C03O 121.0(9)
C03Z C02S C03O 121.9(9)
C03Z C02S C03T 117.1(11)
O002 C02T C027 105.6(7)
O002 C02T H02T 109.8
O002 C02T C045 108.4(8)
C027 C02T H02T 109.8
C027 C02T C045 113.4(9)
C045 C02T H02T 109.8
N011 C02U C01X 111.9(9)
N011 C02U H6BA 111.4
N011 C02U C56 99.2(8)
C01X C02U H6BA 111.4
C01X C02U C56 111.1(10)
C56 C02U H6BA 111.4
C01L C02V H02J 111.3
C01L C02V H02K 111.3
H02J C02V H02K 109.2
C03L C02V C01L 102.2(7)
C03L C02V H02J 111.3
C03L C02V H02K 111.3
C015 C02W H02L 108.2
C015 C02W H02M 108.2
C01D C02W C015 116.2(7)
C01D C02W H02L 108.2
C01D C02W H02M 108.2
H02L C02W H02M 107.4
C02B C02X H02X 120.1
C03J C02X C02B 119.8(11)
C03J C02X H02X 120.1
C024 C02Y C02G 107.2(7)
C024 C02Y H02 109.2
C024 C02Y C049 110.4(8)
C02G C02Y H02 109.2
C02G C02Y C049 111.7(9)
C049 C02Y H02 109.2
C01W C02Z C01Y 110.7(9)
C01W C02Z H02Z 108.8
C01W C02Z C65 113.5(9)
C01Y C02Z H02Z 108.8
C01Y C02Z C65 106.2(8)
C65 C02Z H02Z 108.8
C01Q C030 H03P 108.5
C01Q C030 H03Q 108.5
H03P C030 H03Q 107.5
C03K C030 C01Q 115.1(8)
C03K C030 H03P 108.5
C03K C030 H03Q 108.5
C01C C031 H03U 109.5
C01C C031 H03V 109.5
C01C C031 H03W 109.5
H03U C031 H03V 109.5
H03U C031 H03W 109.5
H03V C031 H03W 109.5
N00Q C032 C013 113.3(8)
N00Q C032 H032 109.7
N00Q C032 C04H 101.7(8)
C013 C032 H032 109.7
C013 C032 C04H 112.5(8)
C04H C032 H032 109.7
C01O C033 C02A 116.5(7)
C01O C033 H03A 108.2
C01O C033 H03B 108.2
C02A C033 H03A 108.2
C02A C033 H03B 108.2
H03A C033 H03B 107.3
C03K C034 H034 120.4
C043 C034 H034 120.4
C043 C034 C03K 119.2(11)
C01K C035 H035 119.1
C03U C035 C01K 121.8(9)
C03U C035 H035 119.1
C02C C036 H03C 109.5
C02C C036 H03D 109.5
C02C C036 H03E 109.5
H03C C036 H03D 109.5
H03C C036 H03E 109.5
H03D C036 H03E 109.5
C016 C037 C02L 104.4(8)
C016 C037 H03X 110.9
C016 C037 H03Y 110.9
C02L C037 H03X 110.9
C02L C037 H03Y 110.9
H03X C037 H03Y 108.9
C03K C038 H038 120.1
C03N C038 H038 120.1
C03N C038 C03K 119.8(11)
C01K C039 H039 119.9
C04G C039 C01K 120.3(10)
C04G C039 H039 119.9
C01S C03A H9AA 110.7
C01S C03A HI 110.7
C01S C03A C03G 105.1(8)
H9AA C03A HI 108.8
C03G C03A H9AA 110.7
C03G C03A HI 110.7
C02P C03B H0BA 108.6
C02P C03B HJ 108.6
C02P C03B C03C 114.5(7)
H0BA C03B HJ 107.6
C03C C03B H0BA 108.6
C03C C03B HJ 108.6
C029 C03C H1BA 108.9
C029 C03C HK 108.9
C03B C03C C029 113.6(7)
C03B C03C H1BA 108.9
C03B C03C HK 108.9
H1BA C03C HK 107.7
C02M C03D H03Z 109.5
C02M C03D HL 109.5
C02M C03D HM 109.5
H03Z C03D HL 109.5
H03Z C03D HM 109.5
HL C03D HM 109.5
C02P C03E H2BA 109.5
C02P C03E HN 109.5
C02P C03E HO 109.5
H2BA C03E HN 109.5
H2BA C03E HO 109.5
HN C03E HO 109.5
C01O C03F H03F 109.5
C01O C03F H03G 109.5
C01O C03F H03H 109.5
H03F C03F H03G 109.5
H03F C03F H03H 109.5
H03G C03F H03H 109.5
C02E C03G H3BA 111.1
C02E C03G HP 111.1
C03A C03G C02E 103.3(8)
C03A C03G H3BA 111.1
C03A C03G HP 111.1
H3BA C03G HP 109.1
C01G C03H H7BA 109.5
C01G C03H HQ 109.5
C01G C03H HR 109.5
H7BA C03H HQ 109.5
H7BA C03H HR 109.5
HQ C03H HR 109.5
C01D C03I H03I 119.9
C01D C03I C042 120.2(10)
C042 C03I H03I 119.9
C02X C03J H03J 120.2
C042 C03J C02X 119.6(12)
C042 C03J H03J 120.2
C034 C03K C030 120.3(10)
C034 C03K C038 119.9(10)
C038 C03K C030 119.8(10)
C02I C03L H03K 110.8
C02I C03L H03L 110.8
C02V C03L C02I 104.6(7)
C02V C03L H03K 110.8
C02V C03L H03L 110.8
H03K C03L H03L 108.9
N00Q C03M H03R 110.9
N00Q C03M H03S 110.9
N00Q C03M C64 104.2(9)
H03R C03M H03S 108.9
C64 C03M H03R 110.9
C64 C03M H03S 110.9
C038 C03N H03T 119.8
C038 C03N C046 120.4(12)
C046 C03N H03T 119.8
C012 C03O H03 108.7
C012 C03O HS 108.7
C02S C03O C012 114.1(7)
C02S C03O H03 108.7
C02S C03O HS 108.7
H03 C03O HS 107.6
C01M C03P H8BA 107.9
C01M C03P HT 107.9
H8BA C03P HT 107.2
C03S C03P C01M 117.7(9)
C03S C03P H8BA 107.9
C03S C03P HT 107.9
C01Z C03Q H03M 109.5
C01Z C03Q H03N 109.5
C01Z C03Q H03O 109.5
H03M C03Q H03N 109.5
H03M C03Q H03O 109.5
H03N C03Q H03O 109.5
H9BA C03R HU 107.9
C044 C03R H9BA 109.2
C044 C03R HU 109.2
C044 C03R C04B 112.2(10)
C04B C03R H9BA 109.2
C04B C03R HU 109.2
C04C C03S C03P 118.9(10)
C62 C03S C03P 122.3(10)
C62 C03S C04C 118.7(10)
C02S C03T H0AA 116.9
C60 C03T C02S 126.2(13)
C60 C03T H0AA 116.9
C035 C03U H4BA 120.2
C041 C03U C035 119.7(11)
C041 C03U H4BA 120.2
C01V C03V H1AA 109.5
C01V C03V HV 109.5
C01V C03V HW 109.5
H1AA C03V HV 109.5
H1AA C03V HW 109.5
HV C03V HW 109.5
H0CA C03W HX 109.5
H0CA C03W HY 109.5
HX C03W HY 109.5
C03X C03W H0CA 109.5
C03X C03W HX 109.5
C03X C03W HY 109.5
O00B C03X H1CA 108.9
C03W C03X O00B 110.3(9)
C03W C03X H1CA 108.9
C04B C03X O00B 105.5(9)
C04B C03X C03W 114.1(10)
C04B C03X H1CA 108.9
C02S C03Z H2AA 120.6
C02S C03Z C53 118.7(12)
C53 C03Z H2AA 120.6
C023 C040 H04A 109.5
C023 C040 H04B 109.5
C023 C040 H04C 109.5
H04A C040 H04B 109.5
H04A C040 H04C 109.5
H04B C040 H04C 109.5
C03U C041 H041 119.8
C03U C041 C04G 120.4(12)
C04G C041 H041 119.8
C03I C042 H042 119.1
C03J C042 C03I 121.9(12)
C03J C042 H042 119.1
C034 C043 H043 120.0
C046 C043 C034 120.0(12)
C046 C043 H043 120.0
C02F C044 C03R 109.6(9)
C02F C044 H044 109.0
C02F C044 C54 110.6(11)
C03R C044 H044 109.0
C03R C044 C54 109.5(11)
C54 C044 H044 109.0
C02T C045 H04D 109.5
C02T C045 H04E 109.5
C02T C045 H04F 109.5
H04D C045 H04E 109.5
H04D C045 H04F 109.5
H04E C045 H04F 109.5
C03N C046 C043 120.6(13)
C03N C046 H046 119.7
C043 C046 H046 119.7
C01R C047 H04G 109.5
C01R C047 H04H 109.5
C01R C047 H04I 109.5
H04G C047 H04H 109.5
H04G C047 H04I 109.5
H04H C047 H04I 109.5
C02Y C049 H04L 109.5
C02Y C049 H04M 109.5
C02Y C049 H04N 109.5
H04L C049 H04M 109.5
H04L C049 H04N 109.5
H04M C049 H04N 109.5
C03R C04B H04P 121.7
C03X C04B C03R 116.6(10)
C03X C04B H04P 121.7
C03S C04C H04Q 119.8
C59 C04C C03S 120.5(12)
C59 C04C H04Q 119.8
C026 C04F H04R 109.5
C026 C04F H04S 109.5
C026 C04F H04T 109.5
H04R C04F H04S 109.5
H04R C04F H04T 109.5
H04S C04F H04T 109.5
C039 C04G H04O 119.8
C041 C04G C039 120.5(11)
C041 C04G H04O 119.8
C032 C04H H04J 111.5
C032 C04H H04K 111.5
C032 C04H C64 101.4(9)
H04J C04H H04K 109.3
C64 C04H H04J 111.5
C64 C04H H04K 111.5
C044 C54 H54A 109.5
C044 C54 H54B 109.5
C044 C54 H54C 109.5
H54A C54 H54B 109.5
H54A C54 H54C 109.5
H54B C54 H54C 109.5
C04C C59 H59 119.1
C58 C59 C04C 121.7(14)
C58 C59 H59 119.1
C03Z C53 H53 120.3
C61 C53 C03Z 119.3(14)
C61 C53 H53 120.3
C02U C56 H56A 110.5
C02U C56 H56B 110.5
H56A C56 H56B 108.6
C55 C56 C02U 106.4(13)
C55 C56 H56A 110.5
C55 C56 H56B 110.5
C56 C55 H55A 111.1
C56 C55 H55B 111.1
C56 C55 C63 103.4(12)
H55A C55 H55B 109.0
C63 C55 H55A 111.1
C63 C55 H55B 111.1
C58 C57 H57 120.3
C58 C57 C62 119.4(15)
C62 C57 H57 120.3
C59 C58 C57 118.6(14)
C59 C58 H58 120.7
C57 C58 H58 120.7
C02Z C65 H65A 109.5
C02Z C65 H65B 109.5
C02Z C65 H65C 109.5
H65A C65 H65B 109.5
H65A C65 H65C 109.5
H65B C65 H65C 109.5
N011 C63 C55 105.7(10)
N011 C63 H63A 110.6
N011 C63 H63B 110.6
C55 C63 H63A 110.6
C55 C63 H63B 110.6
H63A C63 H63B 108.7
C03M C64 C04H 106.0(9)
C03M C64 H64A 110.5
C03M C64 H64B 110.5
C04H C64 H64A 110.5
C04H C64 H64B 110.5
H64A C64 H64B 108.7
C03S C62 C57 120.6(12)
C03S C62 H62 119.7
C57 C62 H62 119.7
C03T C60 H60 121.5
C61 C60 C03T 116.9(15)
C61 C60 H60 121.5
C53 C61 H61 119.1
C60 C61 C53 121.7(16)
C60 C61 H61 119.1

loop_
_geom_bond_atom_site_label_1
_geom_bond_atom_site_label_2
_geom_bond_distance
O001 C00V 1.339(10)
O001 C01O 1.467(9)
O002 C013 1.337(11)
O002 C02T 1.448(11)
O003 C00Y 1.239(9)
O004 C00U 1.224(9)
O005 C01B 1.227(9)
O006 C00T 1.221(9)
O007 C00X 1.227(9)
O008 C00V 1.202(9)
N009 C01B 1.365(10)
N009 C01S 1.479(10)
N009 C02E 1.477(10)
O00A C01J 1.232(9)
O00B C01X 1.335(11)
O00B C03X 1.490(12)
N12 H12 0.8600
N12 C00Y 1.351(9)
N12 C012 1.456(9)
O00D C01F 1.204(10)
N13 H13 0.8600
N13 C015 1.443(9)
N13 C01I 1.345(9)
N00F C00X 1.326(9)
N00F C01L 1.485(10)
N00F C02I 1.477(9)
O00G C01T 1.226(9)
O00H C01I 1.205(8)
N14 H14 0.8600
N14 C00U 1.346(9)
N14 C00Z 1.453(9)
N00J C016 1.480(10)
N00J C01J 1.341(10)
N00J C02D 1.474(11)
O00K C021 1.223(9)
O29 C014 1.267(11)
O29 C02M 1.474(10)
O30 C02J 1.274(11)
O30 C02P 1.468(10)
N00N H00N 0.8600
N00N C00T 1.343(9)
N00N C01M 1.447(9)
O00O C017 1.221(10)
O00P C01Y 1.237(11)
N00Q C01F 1.369(10)
N00Q C032 1.455(11)
N00Q C03M 1.462(11)
N00R H00R 0.8600
N00R C01Q 1.461(10)
N00R C01Y 1.318(11)
O00S C020 1.226(9)
C00T C01G 1.525(11)
C00U C022 1.517(11)
C00V C01L 1.521(12)
O00W C018 1.236(10)
C00X C015 1.539(10)
C00Y C01C 1.521(10)
C00Z H00Z 0.9800
C00Z C01B 1.502(11)
C00Z C02Q 1.534(11)
C50 C01E 1.348(11)
C50 C020 1.481(12)
C50 C02K 1.522(11)
N011 C01T 1.331(10)
N011 C02U 1.483(11)
N011 C63 1.481(12)
C012 H012 0.9800
C012 C01J 1.521(11)
C012 C03O 1.522(11)
C013 C032 1.507(14)
C013 O32 1.173(11)
C014 C016 1.504(12)
C014 O31 1.200(11)
C015 H015 0.9800
C015 C02W 1.571(12)
C016 H016 0.9800
C016 C037 1.504(12)
C017 C01G 1.519(12)
C017 C026 1.466(14)
C018 C01H 1.458(13)
C018 C01Z 1.550(12)
O019 C01X 1.207(11)
C01C H01C 0.9800
C01C C021 1.531(11)
C01C C031 1.527(12)
C01D C02B 1.370(12)
C01D C02W 1.507(11)
C01D C03I 1.369(13)
C01E H01E 0.9300
C01E C029 1.476(11)
C01F C01Q 1.526(12)
C01G H01G 0.9800
C01G C03H 1.538(13)
C01H C01N 1.337(11)
C01H C02H 1.504(12)
C01I C01Z 1.530(11)
C01K C02Q 1.507(12)
C01K C035 1.385(11)
C01K C039 1.394(11)
C01L H01L 0.9800
C01L C02V 1.526(11)
C01M H01M 0.9800
C01M C01T 1.524(12)
C01M C03P 1.544(14)
C01N H01N 0.9300
C01N C02C 1.495(12)
C01O H01O 0.9800
C01O C033 1.501(11)
C01O C03F 1.511(12)
O01P C01W 1.227(11)
C01Q H01Q 0.9800
C01Q C030 1.532(13)
C01R C01W 1.461(15)
C01R C025 1.301(12)
C01R C047 1.530(15)
C01S H01S 0.9800
C01S C02J 1.518(13)
C01S C03A 1.504(13)
C01U H01A 0.9700
C01U H01B 0.9700
C01U C023 1.540(13)
C01U C027 1.503(12)
C01V C021 1.470(12)
C01V C024 1.341(11)
C01V C03V 1.504(11)
C01W C02Z 1.512(15)
C01X C02U 1.484(15)
C01Y C02Z 1.520(13)
C01Z H01Z 0.9800
C01Z C03Q 1.531(12)
C020 C022 1.515(11)
C022 H022 0.9800
C022 C02O 1.550(12)
C023 H023 0.9800
C023 C025 1.491(13)
C023 C040 1.583(14)
C024 H024 0.9300
C024 C02Y 1.512(13)
C025 H025 0.9300
C026 C02F 1.315(14)
C026 C04F 1.535(14)
C027 H02N 0.9700
C027 H02O 0.9700
C027 C02T 1.496(13)
C029 H029 0.9800
C029 C02N 1.541(12)
C029 C03C 1.550(12)
C02A H02A 0.9700
C02A H02B 0.9700
C02A C02C 1.560(12)
C02A C033 1.512(12)
C02B H02C 0.9300
C02B C02X 1.386(15)
C02C H02D 0.9800
C02C C036 1.533(13)
C02D H02P 0.9700
C02D H02Q 0.9700
C02D C02L 1.531(14)
C02E H3AA 0.9700
C02E H 0.9700
C02E C03G 1.523(13)
C02F H5BA 0.9300
C02F C044 1.505(16)
C02G H02R 0.9700
C02G H02S 0.9700
C02G C02R 1.513(13)
C02G C02Y 1.525(13)
C02H H02E 0.9600
C02H H02F 0.9600
C02H H02G 0.9600
C02I H02H 0.9700
C02I H02I 0.9700
C02I C03L 1.514(12)
C02J O33 1.175(12)
C02K H4AA 0.9600
C02K HA 0.9600
C02K HB 0.9600
C02L H02U 0.9700
C02L H02V 0.9700
C02L C037 1.504(15)
C02M H02W 0.9800
C02M C02R 1.539(12)
C02M C03D 1.510(15)
C02N H5AA 0.9600
C02N HC 0.9600
C02N HD 0.9600
C02O H6AA 0.9600
C02O HE 0.9600
C02O HF 0.9600
C02P H7AA 0.9800
C02P C03B 1.495(12)
C02P C03E 1.508(13)
C02Q H8AA 0.9700
C02Q HG 0.9700
C02R H02Y 0.9700
C02R HH 0.9700
C02S C03O 1.494(12)
C02S C03T 1.379(13)
C02S C03Z 1.348(14)
C02T H02T 0.9800
C02T C045 1.511(13)
C02U H6BA 0.9800
C02U C56 1.537(15)
C02V H02J 0.9700
C02V H02K 0.9700
C02V C03L 1.507(13)
C02W H02L 0.9700
C02W H02M 0.9700
C02X H02X 0.9300
C02X C03J 1.346(17)
C02Y H02 0.9800
C02Y C049 1.539(14)
C02Z H02Z 0.9800
C02Z C65 1.560(15)
C030 H03P 0.9700
C030 H03Q 0.9700
C030 C03K 1.510(13)
C031 H03U 0.9600
C031 H03V 0.9600
C031 H03W 0.9600
C032 H032 0.9800
C032 C04H 1.521(13)
C033 H03A 0.9700
C033 H03B 0.9700
C034 H034 0.9300
C034 C03K 1.381(14)
C034 C043 1.378(17)
C035 H035 0.9300
C035 C03U 1.376(14)
C036 H03C 0.9600
C036 H03D 0.9600
C036 H03E 0.9600
C037 H03X 0.9700
C037 H03Y 0.9700
C038 H038 0.9300
C038 C03K 1.405(14)
C038 C03N 1.345(16)
C039 H039 0.9300
C039 C04G 1.373(16)
C03A H9AA 0.9700
C03A HI 0.9700
C03A C03G 1.515(15)
C03B H0BA 0.9700
C03B HJ 0.9700
C03B C03C 1.510(12)
C03C H1BA 0.9700
C03C HK 0.9700
C03D H03Z 0.9600
C03D HL 0.9600
C03D HM 0.9600
C03E H2BA 0.9600
C03E HN 0.9600
C03E HO 0.9600
C03F H03F 0.9600
C03F H03G 0.9600
C03F H03H 0.9600
C03G H3BA 0.9700
C03G HP 0.9700
C03H H7BA 0.9600
C03H HQ 0.9600
C03H HR 0.9600
C03I H03I 0.9300
C03I C042 1.382(14)
C03J H03J 0.9300
C03J C042 1.313(16)
C03L H03K 0.9700
C03L H03L 0.9700
C03M H03R 0.9700
C03M H03S 0.9700
C03M C64 1.499(14)
C03N H03T 0.9300
C03N C046 1.374(17)
C03O H03 0.9700
C03O HS 0.9700
C03P H8BA 0.9700
C03P HT 0.9700
C03P C03S 1.488(14)
C03Q H03M 0.9600
C03Q H03N 0.9600
C03Q H03O 0.9600
C03R H9BA 0.9700
C03R HU 0.9700
C03R C044 1.532(15)
C03R C04B 1.565(15)
C03S C04C 1.390(15)
C03S C62 1.351(15)
C03T H0AA 0.9300
C03T C60 1.329(18)
C03U H4BA 0.9300
C03U C041 1.347(17)
C03V H1AA 0.9600
C03V HV 0.9600
C03V HW 0.9600
C03W H0CA 0.9600
C03W HX 0.9600
C03W HY 0.9600
C03W C03X 1.484(14)
C03X H1CA 0.9800
C03X C04B 1.467(15)
C03Z H2AA 0.9300
C03Z C53 1.41(2)
C040 H04A 0.9600
C040 H04B 0.9600
C040 H04C 0.9600
C041 H041 0.9300
C041 C04G 1.372(19)
C042 H042 0.9300
C043 H043 0.9300
C043 C046 1.374(17)
C044 H044 0.9800
C044 C54 1.537(17)
C045 H04D 0.9600
C045 H04E 0.9600
C045 H04F 0.9600
C046 H046 0.9300
C047 H04G 0.9600
C047 H04H 0.9600
C047 H04I 0.9600
C049 H04L 0.9600
C049 H04M 0.9600
C049 H04N 0.9600
C04B H04P 0.9300
C04C H04Q 0.9300
C04C C59 1.374(17)
C04F H04R 0.9600
C04F H04S 0.9600
C04F H04T 0.9600
C04G H04O 0.9300
C04H H04J 0.9700
C04H H04K 0.9700
C04H C64 1.556(18)
C54 H54A 0.9600
C54 H54B 0.9600
C54 H54C 0.9600
C59 H59 0.9300
C59 C58 1.34(2)
C53 H53 0.9300
C53 C61 1.40(2)
C56 H56A 0.9700
C56 H56B 0.9700
C56 C55 1.47(3)
C55 H55A 0.9700
C55 H55B 0.9700
C55 C63 1.496(16)
C57 H57 0.9300
C57 C58 1.39(2)
C57 C62 1.410(18)
C58 H58 0.9300
C65 H65A 0.9600
C65 H65B 0.9600
C65 H65C 0.9600
C63 H63A 0.9700
C63 H63B 0.9700
C64 H64A 0.9700
C64 H64B 0.9700
C62 H62 0.9300
C60 H60 0.9300
C60 C61 1.32(2)
C61 H61 0.9300
